data_1566736
loop_
_publ_author_name
'M\"uller, Christoph'
'Gleixner, Jakob'
'Tahk, Maris-Johanna'
'Kopanchuk, Sergei'
'Laasfeld, T\~onis'
'Weinhart, Michael'
'Schollmeyer, Dieter'
'Betschart, Martin U.'
'L\"udeke, Steffen'
'Koch, Pierre'
'Rinken, Ago'
'Keller, Max'

_publ_section_title
;
 Structure-Based Design of High-Affinity Fluorescent Probes for the
 Neuropeptide Y Y<sub>1</sub> Receptor.
;
_journal_issue 6
_journal_name_full 'Journal of medicinal chemistry'
_journal_page_first 4832
_journal_page_last 4853
_journal_paper_doi 10.1021/acs.jmedchem.1c02033
_journal_volume 65
_journal_year 2022
_chemical_absolute_configuration ad
_chemical_formula_moiety 'C15 H14 O3'
_chemical_formula_sum 'C15 H14 O3'
_chemical_formula_weight 242.26
_space_group_crystal_system orthorhombic
_space_group_IT_number 19
_space_group_name_Hall 'P 2ac 2ab'
_space_group_name_H-M_alt 'P 21 21 21'
_atom_sites_solution_hydrogens mixed
_atom_sites_solution_primary dual
_audit_creation_method SHELXL-2018/3
_cell_angle_alpha 90
_cell_angle_beta 90
_cell_angle_gamma 90
_cell_formula_units_Z 8
_cell_length_a 5.5437(2)
_cell_length_b 8.4551(3)
_cell_length_c 52.420(3)
_cell_measurement_reflns_used 58849
_cell_measurement_temperature 100(2)
_cell_measurement_theta_max 69.61
_cell_measurement_theta_min 3.38
_cell_volume 2457.06(19)
_computing_cell_refinement 'X-Area Recipe 1.34.0.0 (STOE, 2019)'
_computing_data_collection 'X-Area Pilatus3_SV 1.31.154.0 (STOE, 2019)'
_computing_data_reduction 'X-Area Integrate 1.77.0.0 (STOE, 2019)'
_computing_structure_refinement 'SHELXL-2018/3 (Sheldrick, 2018)'
_computing_structure_solution 'SHELXT (Sheldrick, 2018)'
_diffrn_ambient_temperature 100(2)
_diffrn_detector 'EIGER2 1M CDTE'
_diffrn_measured_fraction_theta_full 0.998
_diffrn_measured_fraction_theta_max 0.997
_diffrn_measurement_details ' 6848 frames, detector distance = 40 mm'
_diffrn_measurement_device 'Eulerian 4-circle diffractometer'
_diffrn_measurement_device_type 'STOE STADIVARI'
_diffrn_measurement_method 'rotation method, \w scans'
_diffrn_radiation_monochromator 'Graded multilayer mirror'
_diffrn_radiation_type CuK\a
_diffrn_radiation_wavelength 1.54178
_diffrn_reflns_av_R_equivalents 0.0428
_diffrn_reflns_av_unetI/netI 0.0209
_diffrn_reflns_Laue_measured_fraction_full 0.998
_diffrn_reflns_Laue_measured_fraction_max 0.997
_diffrn_reflns_limit_h_max 6
_diffrn_reflns_limit_h_min -4
_diffrn_reflns_limit_k_max 7
_diffrn_reflns_limit_k_min -10
_diffrn_reflns_limit_l_max 61
_diffrn_reflns_limit_l_min -62
_diffrn_reflns_number 35814
_diffrn_reflns_point_group_measured_fraction_full 0.992
_diffrn_reflns_point_group_measured_fraction_max 0.992
_diffrn_reflns_theta_full 67.993
_diffrn_reflns_theta_max 67.993
_diffrn_reflns_theta_min 5.062
_diffrn_source 'Primux 100 micro'
_exptl_absorpt_coefficient_mu 0.739
_exptl_absorpt_correction_type none
_exptl_crystal_colour colourless
_exptl_crystal_density_diffrn 1.310
_exptl_crystal_description plate
_exptl_crystal_F_000 1024
_exptl_crystal_size_max 0.150
_exptl_crystal_size_mid 0.080
_exptl_crystal_size_min 0.030
_refine_diff_density_max 0.178
_refine_diff_density_min -0.203
_refine_diff_density_rms 0.046
_refine_ls_abs_structure_details
;
 Flack x determined using 1506 quotients [(I+)-(I-)]/[(I+)+(I-)]
 (Parsons, Flack and Wagner, Acta Cryst. B69 (2013) 249-259).
;
_refine_ls_abs_structure_Flack -0.19(15)
_refine_ls_extinction_method none
_refine_ls_goodness_of_fit_ref 1.091
_refine_ls_hydrogen_treatment mixed
_refine_ls_matrix_type full
_refine_ls_number_parameters 347
_refine_ls_number_reflns 4448
_refine_ls_number_restraints 0
_refine_ls_restrained_S_all 1.091
_refine_ls_R_factor_all 0.0520
_refine_ls_R_factor_gt 0.0466
_refine_ls_shift/su_max 0.001
_refine_ls_shift/su_mean 0.000
_refine_ls_structure_factor_coef Fsqd
_refine_ls_weighting_details 'w=1/[\s^2^(Fo^2^)+(0.0597P)^2^+0.8496P] where P=(Fo^2^+2Fc^2^)/3'
_refine_ls_weighting_scheme calc
_refine_ls_wR_factor_gt 0.1188
_refine_ls_wR_factor_ref 0.1256
_reflns_Friedel_coverage 0.672
_reflns_Friedel_fraction_full 0.983
_reflns_Friedel_fraction_max 0.983
_reflns_number_gt 4084
_reflns_number_total 4448
_reflns_threshold_expression 'I > 2\s(I)'
_cod_data_source_file jm1c02033_si_003.cif
_cod_data_source_block (R)-16
_cod_original_cell_volume 2457.05(17)
_cod_database_code 1566736
_shelx_shelxl_version_number 2018/3
_shelx_space_group_comment
;
The symmetry employed for this shelxl refinement is uniquely defined
by the following loop, which should always be used as a source of
symmetry information in preference to the above space-group names.
They are only intended as comments.
;
_shelx_estimated_absorpt_t_min 0.897
_shelx_estimated_absorpt_t_max 0.978

loop_
_space_group_symop_operation_xyz
'x, y, z'
'-x+1/2, -y, z+1/2'
'x+1/2, -y+1/2, -z'
'-x, y+1/2, -z+1/2'

loop_
_atom_site_label
_atom_site_type_symbol
_atom_site_fract_x
_atom_site_fract_y
_atom_site_fract_z
_atom_site_U_iso_or_equiv
_atom_site_adp_type
_atom_site_occupancy
_atom_site_site_symmetry_order
_atom_site_calc_flag
_atom_site_refinement_flags_posn
_atom_site_refinement_flags_adp
_atom_site_refinement_flags_occupancy
_atom_site_disorder_assembly
_atom_site_disorder_group
C1A C -0.0322(6) 0.3993(4) 0.33019(6) 0.0482(8) Uani 1 1 d . . . . .
C2A C -0.2146(6) 0.3641(4) 0.31297(6) 0.0484(7) Uani 1 1 d . . . . .
H2A H -0.238901 0.430636 0.298592 0.058 Uiso 1 1 calc R U . . .
C3A C -0.3637(6) 0.2318(4) 0.31645(6) 0.0491(7) Uani 1 1 d . . . . .
C4A C -0.3296(7) 0.1336(4) 0.33732(7) 0.0546(8) Uani 1 1 d . . . . .
H4A H -0.430021 0.043974 0.339887 0.066 Uiso 1 1 calc R U . . .
C5A C -0.1455(7) 0.1688(4) 0.35440(7) 0.0571(9) Uani 1 1 d . . . . .
H5A H -0.120347 0.101906 0.368715 0.068 Uiso 1 1 calc R U . . .
C6A C 0.0018(7) 0.2992(4) 0.35100(6) 0.0535(8) Uani 1 1 d . . . . .
H6A H 0.126766 0.320653 0.362917 0.064 Uiso 1 1 calc R U . . .
C7A C 0.1371(6) 0.5389(4) 0.32628(6) 0.0498(8) Uani 1 1 d . . . . .
H7A H 0.303969 0.494483 0.325188 0.060 Uiso 1 1 calc R U . . .
C8A C 0.0960(6) 0.6326(4) 0.30193(6) 0.0491(8) Uani 1 1 d . . . . .
C9A C -0.1033(6) 0.7339(4) 0.29950(7) 0.0535(8) Uani 1 1 d . . . . .
H9A H -0.211326 0.747091 0.313400 0.064 Uiso 1 1 calc R U . . .
C10A C -0.1427(7) 0.8145(4) 0.27698(7) 0.0569(9) Uani 1 1 d . . . . .
H10A H -0.279208 0.881793 0.275477 0.068 Uiso 1 1 calc R U . . .
C11A C 0.0133(7) 0.7986(4) 0.25658(7) 0.0571(9) Uani 1 1 d . . . . .
H11A H -0.016654 0.853520 0.241091 0.069 Uiso 1 1 calc R U . . .
C12A C 0.2150(7) 0.7014(4) 0.25893(7) 0.0547(9) Uani 1 1 d . . . . .
H12A H 0.325613 0.691533 0.245183 0.066 Uiso 1 1 calc R U . . .
C13A C 0.2533(7) 0.6192(5) 0.28145(6) 0.0536(8) Uani 1 1 d . . . . .
H13A H 0.390185 0.552202 0.282887 0.064 Uiso 1 1 calc R U . . .
O14A O -0.5372(5) 0.2119(3) 0.29808(5) 0.0570(6) Uani 1 1 d . . . . .
C15A C -0.6993(7) 0.0798(5) 0.30064(8) 0.0609(9) Uani 1 1 d . . . . .
H15A H -0.811020 0.078151 0.286152 0.070(7) Uiso 1 1 calc R U . . .
H15B H -0.790823 0.090136 0.316545 0.070(7) Uiso 1 1 calc R U . . .
H15C H -0.606384 -0.018781 0.300958 0.070(7) Uiso 1 1 calc R U . . .
C16A C 0.1356(6) 0.6523(4) 0.34884(6) 0.0504(8) Uani 1 1 d . . . . .
O17A O -0.0286(5) 0.6652(3) 0.36406(4) 0.0557(6) Uani 1 1 d . . . . .
H17A H -0.035(8) 0.793(5) 0.3903(8) 0.070(12) Uiso 1 1 d . . . . .
O18A O 0.3343(5) 0.7408(3) 0.34956(5) 0.0578(6) Uani 1 1 d . . . . .
C1B C 0.2995(6) 0.9992(4) 0.44945(6) 0.0477(8) Uani 1 1 d . . . . .
C2B C 0.2208(6) 1.0377(4) 0.47394(6) 0.0480(7) Uani 1 1 d . . . . .
H2B H 0.078639 1.098949 0.476119 0.068(12) Uiso 1 1 calc R . . . .
C3B C 0.3489(7) 0.9869(4) 0.49511(6) 0.0497(8) Uani 1 1 d . . . . .
C4B C 0.5550(6) 0.8928(4) 0.49206(7) 0.0512(8) Uani 1 1 d . . . . .
H4B H 0.640683 0.855388 0.506543 0.061(11) Uiso 1 1 calc R . . . .
C5B C 0.6319(7) 0.8552(4) 0.46779(7) 0.0532(8) Uani 1 1 d . . . . .
H5B H 0.771719 0.791590 0.465649 0.073(13) Uiso 1 1 calc R . . . .
C6B C 0.5091(6) 0.9085(4) 0.44653(7) 0.0514(8) Uani 1 1 d . . . . .
H6B H 0.566762 0.883648 0.429938 0.043(9) Uiso 1 1 calc R . . . .
C7B C 0.1591(6) 1.0648(4) 0.42665(6) 0.0490(8) Uani 1 1 d . . . . .
H7B H -0.012420 1.076851 0.432229 0.066(12) Uiso 1 1 calc R . . . .
C8B C 0.2503(6) 1.2302(4) 0.41956(6) 0.0499(8) Uani 1 1 d . . . . .
C9B C 0.1221(7) 1.3611(4) 0.42801(7) 0.0555(9) Uani 1 1 d . . . . .
H9B H -0.023797 1.346149 0.437210 0.068(12) Uiso 1 1 calc R . . . .
C10B C 0.2032(8) 1.5134(5) 0.42325(7) 0.0638(10) Uani 1 1 d . . . . .
H10B H 0.115100 1.601829 0.429416 0.073(13) Uiso 1 1 calc R . . . .
C11B C 0.4135(8) 1.5358(5) 0.40945(7) 0.0619(10) Uani 1 1 d . . . . .
H11B H 0.468787 1.639846 0.405928 0.062(11) Uiso 1 1 calc R . . . .
C12B C 0.5433(7) 1.4063(4) 0.40076(7) 0.0574(9) Uani 1 1 d . . . . .
H12B H 0.686525 1.421893 0.391131 0.069(12) Uiso 1 1 calc R . . . .
C13B C 0.4647(7) 1.2543(4) 0.40610(7) 0.0536(8) Uani 1 1 d . . . . .
H13B H 0.556998 1.166054 0.400579 0.046(9) Uiso 1 1 calc R . . . .
O14B O 0.2908(4) 1.0230(3) 0.51987(4) 0.0556(6) Uani 1 1 d . . . . .
C15B C 0.0904(7) 1.1274(5) 0.52375(7) 0.0601(9) Uani 1 1 d . . . . .
H15D H 0.064719 1.142787 0.542079 0.067(7) Uiso 1 1 calc R U . . .
H15E H -0.054821 1.081138 0.516131 0.067(7) Uiso 1 1 calc R U . . .
H15F H 0.124224 1.229584 0.515690 0.067(7) Uiso 1 1 calc R U . . .
C16B C 0.1597(6) 0.9505(4) 0.40458(6) 0.0494(7) Uani 1 1 d . . . . .
O17B O -0.0412(4) 0.8643(3) 0.40325(5) 0.0535(6) Uani 1 1 d . . . . .
O18B O 0.3253(4) 0.9350(3) 0.38941(4) 0.0542(6) Uani 1 1 d . . . . .
H18B H 0.334(9) 0.814(5) 0.3646(8) 0.073(13) Uiso 1 1 d . . . . .

loop_
_atom_site_aniso_label
_atom_site_aniso_U_11
_atom_site_aniso_U_22
_atom_site_aniso_U_33
_atom_site_aniso_U_23
_atom_site_aniso_U_13
_atom_site_aniso_U_12
C1A 0.0439(17) 0.0547(19) 0.0459(16) -0.0027(14) 0.0038(14) -0.0001(16)
C2A 0.0457(17) 0.0515(18) 0.0480(17) 0.0020(14) 0.0032(14) 0.0015(16)
C3A 0.0453(17) 0.0549(18) 0.0471(16) -0.0048(14) 0.0031(14) 0.0012(17)
C4A 0.0515(19) 0.0562(19) 0.0562(19) 0.0001(16) 0.0084(16) -0.0005(18)
C5A 0.058(2) 0.062(2) 0.0515(18) 0.0081(16) 0.0025(17) 0.0067(19)
C6A 0.0501(19) 0.061(2) 0.0500(18) -0.0007(15) -0.0016(16) 0.0023(18)
C7A 0.0415(17) 0.0566(19) 0.0514(17) -0.0041(15) -0.0002(14) 0.0005(17)
C8A 0.0434(18) 0.0536(18) 0.0504(17) -0.0041(15) -0.0028(14) -0.0031(16)
C9A 0.0466(19) 0.057(2) 0.0570(19) -0.0010(16) 0.0041(15) 0.0010(17)
C10A 0.0488(19) 0.057(2) 0.065(2) 0.0044(16) -0.0009(17) 0.0000(18)
C11A 0.060(2) 0.060(2) 0.0515(19) 0.0033(16) -0.0029(17) -0.003(2)
C12A 0.053(2) 0.061(2) 0.0502(18) -0.0031(15) 0.0034(15) -0.0007(18)
C13A 0.0464(18) 0.058(2) 0.0566(19) -0.0048(16) -0.0004(15) 0.0004(17)
O14A 0.0507(13) 0.0635(14) 0.0567(13) 0.0004(11) -0.0043(11) -0.0098(12)
C15A 0.051(2) 0.059(2) 0.074(2) -0.0055(18) 0.0021(18) -0.0091(18)
C16A 0.0444(17) 0.0577(19) 0.0491(17) 0.0012(15) -0.0026(15) -0.0026(17)
O17A 0.0472(13) 0.0647(15) 0.0552(13) -0.0079(11) 0.0039(11) -0.0040(12)
O18A 0.0502(13) 0.0693(16) 0.0538(13) -0.0098(12) 0.0039(11) -0.0097(13)
C1B 0.0423(18) 0.0511(18) 0.0496(17) -0.0033(14) 0.0012(14) -0.0004(15)
C2B 0.0397(17) 0.0498(17) 0.0546(18) -0.0007(15) 0.0012(14) 0.0012(15)
C3B 0.0467(18) 0.0538(18) 0.0487(17) -0.0025(14) 0.0013(15) -0.0027(16)
C4B 0.0465(18) 0.0560(19) 0.0512(18) 0.0009(15) -0.0017(14) 0.0007(17)
C5B 0.0442(18) 0.0550(18) 0.060(2) -0.0016(15) 0.0017(16) 0.0026(17)
C6B 0.0457(18) 0.0569(19) 0.0514(18) -0.0030(15) 0.0023(15) 0.0003(17)
C7B 0.0408(17) 0.0553(18) 0.0508(18) -0.0023(14) 0.0015(14) 0.0008(17)
C8B 0.0491(18) 0.0550(19) 0.0455(16) -0.0028(15) -0.0057(14) -0.0003(16)
C9B 0.056(2) 0.061(2) 0.0498(18) -0.0007(15) -0.0032(16) 0.0053(19)
C10B 0.072(3) 0.057(2) 0.062(2) -0.0014(17) -0.002(2) 0.013(2)
C11B 0.072(3) 0.055(2) 0.059(2) 0.0000(17) -0.0111(19) -0.004(2)
C12B 0.057(2) 0.061(2) 0.0538(19) -0.0016(16) -0.0046(17) -0.0046(19)
C13B 0.0517(19) 0.0556(19) 0.0535(17) -0.0022(15) -0.0010(15) 0.0011(18)
O14B 0.0516(14) 0.0665(15) 0.0486(13) -0.0015(11) 0.0019(10) 0.0079(12)
C15B 0.051(2) 0.078(2) 0.0512(18) -0.0052(18) 0.0044(15) 0.011(2)
C16B 0.0450(18) 0.0549(18) 0.0481(17) -0.0003(14) -0.0023(14) -0.0006(17)
O17B 0.0453(13) 0.0617(14) 0.0535(13) -0.0064(12) 0.0021(11) -0.0059(12)
O18B 0.0480(13) 0.0634(14) 0.0511(12) -0.0085(11) 0.0043(11) -0.0049(12)

loop_
_atom_type_symbol
_atom_type_description
_atom_type_scat_dispersion_real
_atom_type_scat_dispersion_imag
_atom_type_scat_source
C C 0.0181 0.0091 'International Tables Vol C Tables 4.2.6.8 and 6.1.1.4'
H H 0.0000 0.0000 'International Tables Vol C Tables 4.2.6.8 and 6.1.1.4'
O O 0.0492 0.0322 'International Tables Vol C Tables 4.2.6.8 and 6.1.1.4'

loop_
_geom_angle_atom_site_label_1
_geom_angle_atom_site_label_2
_geom_angle_atom_site_label_3
_geom_angle
_geom_angle_site_symmetry_1
_geom_angle_site_symmetry_3
_geom_angle_publ_flag
C2A C1A C6A 118.5(3) . . ?
C2A C1A C7A 121.9(3) . . ?
C6A C1A C7A 119.5(3) . . ?
C1A C2A C3A 121.0(3) . . ?
C1A C2A H2A 119.5 . . ?
C3A C2A H2A 119.5 . . ?
O14A C3A C4A 125.2(3) . . ?
O14A C3A C2A 114.8(3) . . ?
C4A C3A C2A 120.0(3) . . ?
C3A C4A C5A 118.7(3) . . ?
C3A C4A H4A 120.6 . . ?
C5A C4A H4A 120.6 . . ?
C6A C5A C4A 121.4(3) . . ?
C6A C5A H5A 119.3 . . ?
C4A C5A H5A 119.3 . . ?
C5A C6A C1A 120.3(3) . . ?
C5A C6A H6A 119.8 . . ?
C1A C6A H6A 119.8 . . ?
C8A C7A C16A 108.9(3) . . ?
C8A C7A C1A 115.1(3) . . ?
C16A C7A C1A 112.4(3) . . ?
C8A C7A H7A 106.6 . . ?
C16A C7A H7A 106.6 . . ?
C1A C7A H7A 106.6 . . ?
C13A C8A C9A 118.3(3) . . ?
C13A C8A C7A 120.9(3) . . ?
C9A C8A C7A 120.8(3) . . ?
C10A C9A C8A 120.2(3) . . ?
C10A C9A H9A 119.9 . . ?
C8A C9A H9A 119.9 . . ?
C9A C10A C11A 121.0(4) . . ?
C9A C10A H10A 119.5 . . ?
C11A C10A H10A 119.5 . . ?
C10A C11A C12A 119.4(3) . . ?
C10A C11A H11A 120.3 . . ?
C12A C11A H11A 120.3 . . ?
C13A C12A C11A 119.6(3) . . ?
C13A C12A H12A 120.2 . . ?
C11A C12A H12A 120.2 . . ?
C12A C13A C8A 121.4(3) . . ?
C12A C13A H13A 119.3 . . ?
C8A C13A H13A 119.3 . . ?
C3A O14A C15A 117.9(3) . . ?
O14A C15A H15A 109.5 . . ?
O14A C15A H15B 109.5 . . ?
H15A C15A H15B 109.5 . . ?
O14A C15A H15C 109.5 . . ?
H15A C15A H15C 109.5 . . ?
H15B C15A H15C 109.5 . . ?
O17A C16A O18A 123.4(3) . . ?
O17A C16A C7A 124.8(3) . . ?
O18A C16A C7A 111.8(3) . . ?
C16A O18A H18B 112(3) . . ?
C2B C1B C6B 119.2(3) . . ?
C2B C1B C7B 118.4(3) . . ?
C6B C1B C7B 122.3(3) . . ?
C3B C2B C1B 120.3(3) . . ?
C3B C2B H2B 119.8 . . ?
C1B C2B H2B 119.8 . . ?
O14B C3B C2B 124.7(3) . . ?
O14B C3B C4B 115.2(3) . . ?
C2B C3B C4B 120.1(3) . . ?
C5B C4B C3B 119.2(3) . . ?
C5B C4B H4B 120.4 . . ?
C3B C4B H4B 120.4 . . ?
C4B C5B C6B 121.1(3) . . ?
C4B C5B H5B 119.4 . . ?
C6B C5B H5B 119.4 . . ?
C5B C6B C1B 119.9(3) . . ?
C5B C6B H6B 120.0 . . ?
C1B C6B H6B 120.0 . . ?
C16B C7B C1B 111.4(3) . . ?
C16B C7B C8B 113.5(3) . . ?
C1B C7B C8B 110.6(3) . . ?
C16B C7B H7B 107.0 . . ?
C1B C7B H7B 107.0 . . ?
C8B C7B H7B 107.0 . . ?
C9B C8B C13B 118.7(3) . . ?
C9B C8B C7B 118.8(3) . . ?
C13B C8B C7B 122.4(3) . . ?
C10B C9B C8B 121.1(4) . . ?
C10B C9B H9B 119.4 . . ?
C8B C9B H9B 119.4 . . ?
C11B C10B C9B 119.6(4) . . ?
C11B C10B H10B 120.2 . . ?
C9B C10B H10B 120.2 . . ?
C10B C11B C12B 120.0(4) . . ?
C10B C11B H11B 120.0 . . ?
C12B C11B H11B 120.0 . . ?
C13B C12B C11B 120.2(4) . . ?
C13B C12B H12B 119.9 . . ?
C11B C12B H12B 119.9 . . ?
C12B C13B C8B 120.3(4) . . ?
C12B C13B H13B 119.8 . . ?
C8B C13B H13B 119.8 . . ?
C3B O14B C15B 116.9(3) . . ?
O14B C15B H15D 109.5 . . ?
O14B C15B H15E 109.5 . . ?
H15D C15B H15E 109.5 . . ?
O14B C15B H15F 109.5 . . ?
H15D C15B H15F 109.5 . . ?
H15E C15B H15F 109.5 . . ?
O18B C16B O17B 122.4(3) . . ?
O18B C16B C7B 124.8(3) . . ?
O17B C16B C7B 112.9(3) . . ?
C16B O17B H17A 112(3) . . ?

loop_
_geom_bond_atom_site_label_1
_geom_bond_atom_site_label_2
_geom_bond_distance
_geom_bond_site_symmetry_2
_geom_bond_publ_flag
C1A C2A 1.388(5) . ?
C1A C6A 1.393(5) . ?
C1A C7A 1.522(5) . ?
C2A C3A 1.402(5) . ?
C2A H2A 0.9500 . ?
C3A O14A 1.372(4) . ?
C3A C4A 1.386(5) . ?
C4A C5A 1.390(5) . ?
C4A H4A 0.9500 . ?
C5A C6A 1.384(5) . ?
C5A H5A 0.9500 . ?
C6A H6A 0.9500 . ?
C7A C8A 1.520(5) . ?
C7A C16A 1.522(5) . ?
C7A H7A 1.0000 . ?
C8A C13A 1.388(5) . ?
C8A C9A 1.404(5) . ?
C9A C10A 1.380(5) . ?
C9A H9A 0.9500 . ?
C10A C11A 1.382(5) . ?
C10A H10A 0.9500 . ?
C11A C12A 1.393(5) . ?
C11A H11A 0.9500 . ?
C12A C13A 1.386(5) . ?
C12A H12A 0.9500 . ?
C13A H13A 0.9500 . ?
O14A C15A 1.439(4) . ?
C15A H15A 0.9800 . ?
C15A H15B 0.9800 . ?
C15A H15C 0.9800 . ?
C16A O17A 1.215(4) . ?
C16A O18A 1.333(4) . ?
O18A H18B 1.00(5) . ?
C1B C2B 1.394(5) . ?
C1B C6B 1.400(5) . ?
C1B C7B 1.531(5) . ?
C2B C3B 1.386(5) . ?
C2B H2B 0.9500 . ?
C3B O14B 1.372(4) . ?
C3B C4B 1.401(5) . ?
C4B C5B 1.379(5) . ?
C4B H4B 0.9500 . ?
C5B C6B 1.381(5) . ?
C5B H5B 0.9500 . ?
C6B H6B 0.9500 . ?
C7B C16B 1.508(5) . ?
C7B C8B 1.532(5) . ?
C7B H7B 1.0000 . ?
C8B C9B 1.388(5) . ?
C8B C13B 1.397(5) . ?
C9B C10B 1.386(6) . ?
C9B H9B 0.9500 . ?
C10B C11B 1.385(6) . ?
C10B H10B 0.9500 . ?
C11B C12B 1.387(5) . ?
C11B H11B 0.9500 . ?
C12B C13B 1.386(5) . ?
C12B H12B 0.9500 . ?
C13B H13B 0.9500 . ?
O14B C15B 1.433(4) . ?
C15B H15D 0.9800 . ?
C15B H15E 0.9800 . ?
C15B H15F 0.9800 . ?
C16B O18B 1.221(4) . ?
C16B O17B 1.333(4) . ?
O17B H17A 0.91(4) . ?

loop_
_geom_hbond_atom_site_label_D
_geom_hbond_atom_site_label_H
_geom_hbond_atom_site_label_A
_geom_hbond_distance_DH
_geom_hbond_distance_HA
_geom_hbond_distance_DA
_geom_hbond_angle_DHA
_geom_hbond_site_symmetry_A
_geom_hbond_publ_flag
O17B H17A O17A 0.91(4) 1.75(5) 2.657(3) 177(4) . yes
O18A H18B O18B 1.00(5) 1.66(5) 2.658(3) 178(4) . yes

loop_
_geom_torsion_atom_site_label_1
_geom_torsion_atom_site_label_2
_geom_torsion_atom_site_label_3
_geom_torsion_atom_site_label_4
_geom_torsion
_geom_torsion_site_symmetry_1
_geom_torsion_site_symmetry_2
_geom_torsion_site_symmetry_3
_geom_torsion_site_symmetry_4
_geom_torsion_publ_flag
C6A C1A C2A C3A 0.6(5) . . . . ?
C7A C1A C2A C3A 177.9(3) . . . . ?
C1A C2A C3A O14A 179.6(3) . . . . ?
C1A C2A C3A C4A -0.2(5) . . . . ?
O14A C3A C4A C5A 179.9(3) . . . . ?
C2A C3A C4A C5A -0.3(5) . . . . ?
C3A C4A C5A C6A 0.3(5) . . . . ?
C4A C5A C6A C1A 0.2(5) . . . . ?
C2A C1A C6A C5A -0.6(5) . . . . ?
C7A C1A C6A C5A -177.9(3) . . . . ?
C2A C1A C7A C8A -1.8(5) . . . . ?
C6A C1A C7A C8A 175.4(3) . . . . ?
C2A C1A C7A C16A 123.7(3) . . . . ?
C6A C1A C7A C16A -59.1(4) . . . . ?
C16A C7A C8A C13A 127.1(3) . . . . ?
C1A C7A C8A C13A -105.7(4) . . . . ?
C16A C7A C8A C9A -53.4(4) . . . . ?
C1A C7A C8A C9A 73.8(4) . . . . ?
C13A C8A C9A C10A 1.5(5) . . . . ?
C7A C8A C9A C10A -177.9(3) . . . . ?
C8A C9A C10A C11A -0.7(6) . . . . ?
C9A C10A C11A C12A -0.8(6) . . . . ?
C10A C11A C12A C13A 1.5(5) . . . . ?
C11A C12A C13A C8A -0.7(5) . . . . ?
C9A C8A C13A C12A -0.9(5) . . . . ?
C7A C8A C13A C12A 178.6(3) . . . . ?
C4A C3A O14A C15A 0.7(5) . . . . ?
C2A C3A O14A C15A -179.1(3) . . . . ?
C8A C7A C16A O17A 105.5(4) . . . . ?
C1A C7A C16A O17A -23.3(5) . . . . ?
C8A C7A C16A O18A -72.4(4) . . . . ?
C1A C7A C16A O18A 158.8(3) . . . . ?
C6B C1B C2B C3B 0.1(5) . . . . ?
C7B C1B C2B C3B -177.0(3) . . . . ?
C1B C2B C3B O14B 177.7(3) . . . . ?
C1B C2B C3B C4B -1.8(5) . . . . ?
O14B C3B C4B C5B -177.8(3) . . . . ?
C2B C3B C4B C5B 1.8(5) . . . . ?
C3B C4B C5B C6B -0.1(5) . . . . ?
C4B C5B C6B C1B -1.5(6) . . . . ?
C2B C1B C6B C5B 1.5(5) . . . . ?
C7B C1B C6B C5B 178.5(3) . . . . ?
C2B C1B C7B C16B -146.5(3) . . . . ?
C6B C1B C7B C16B 36.5(4) . . . . ?
C2B C1B C7B C8B 86.2(4) . . . . ?
C6B C1B C7B C8B -90.8(4) . . . . ?
C16B C7B C8B C9B 134.7(3) . . . . ?
C1B C7B C8B C9B -99.2(4) . . . . ?
C16B C7B C8B C13B -48.9(4) . . . . ?
C1B C7B C8B C13B 77.3(4) . . . . ?
C13B C8B C9B C10B 0.1(5) . . . . ?
C7B C8B C9B C10B 176.7(3) . . . . ?
C8B C9B C10B C11B 1.2(6) . . . . ?
C9B C10B C11B C12B -0.9(6) . . . . ?
C10B C11B C12B C13B -0.7(5) . . . . ?
C11B C12B C13B C8B 2.0(5) . . . . ?
C9B C8B C13B C12B -1.7(5) . . . . ?
C7B C8B C13B C12B -178.2(3) . . . . ?
C2B C3B O14B C15B -3.4(5) . . . . ?
C4B C3B O14B C15B 176.1(3) . . . . ?
C1B C7B C16B O18B -80.9(4) . . . . ?
C8B C7B C16B O18B 44.8(5) . . . . ?
C1B C7B C16B O17B 98.4(3) . . . . ?
C8B C7B C16B O17B -135.9(3) . . . . ?
